data_1503550
loop_
_publ_author_name
'Ressault, Blandine'
'Jaunet, Alexis'
'Geoffroy, Philippe'
'Goudedranche, S\'ebastien'
'Miesch, Michel'

_publ_section_title
;
 Access to polyfunctionalized diquinanes, hydrindanes, and decalines via
 TiCl4 promoted Michael-aldol and Baylis-Hillman reactions.
;
_journal_issue 1
_journal_name_full 'Organic letters'
_journal_page_first 366
_journal_page_last 369
_journal_paper_doi 10.1021/ol203118t
_journal_volume 14
_journal_year 2012
_chemical_formula_moiety 'C12 H17 Cl O3'
_chemical_formula_sum 'C12 H17 Cl O3'
_chemical_formula_weight 244.71
_chemical_name_systematic
;
 ?
;
_space_group_IT_number 2
_symmetry_cell_setting triclinic
_symmetry_space_group_name_Hall '-P 1'
_symmetry_space_group_name_H-M 'P -1'
_atom_sites_solution_hydrogens geom
_atom_sites_solution_primary direct
_atom_sites_solution_secondary difmap
_audit_creation_method SHELXL-97
_cell_angle_alpha 111.384(2)
_cell_angle_beta 90.970(3)
_cell_angle_gamma 110.979(2)
_cell_formula_units_Z 2
_cell_length_a 7.4500(3)
_cell_length_b 8.4761(4)
_cell_length_c 10.9301(4)
_cell_measurement_reflns_used 3358
_cell_measurement_temperature 173(2)
_cell_measurement_theta_max 27.485
_cell_measurement_theta_min 0.998
_cell_volume 591.39(5)
_computing_cell_refinement 'Denzo (Nonius B.V., 1998)'
_computing_data_collection 'Collect (Nonius B.V., 1998)'
_computing_data_reduction 'Denzo (Nonius B.V., 1998)'
_computing_molecular_graphics 'PLATON 98 (Spek, 1998)'
_computing_publication_material 'SHELXL-97 (Sheldrick, 1997)'
_computing_structure_refinement 'SHELXL-97 (Sheldrick, 1997)'
_computing_structure_solution 'SHELXS-97 (Sheldrick, 1997)'
_diffrn_ambient_temperature 173(2)
_diffrn_measured_fraction_theta_full 0.990
_diffrn_measured_fraction_theta_max 0.990
_diffrn_measurement_device_type KappaCCD
_diffrn_measurement_method 'phi and omega scans'
_diffrn_radiation_monochromator graphite
_diffrn_radiation_source 'fine-focus sealed tube'
_diffrn_radiation_type MoK\a
_diffrn_radiation_wavelength 0.71073
_diffrn_reflns_av_R_equivalents 0.0321
_diffrn_reflns_av_sigmaI/netI 0.0334
_diffrn_reflns_limit_h_max 8
_diffrn_reflns_limit_h_min -9
_diffrn_reflns_limit_k_max 10
_diffrn_reflns_limit_k_min -10
_diffrn_reflns_limit_l_max 13
_diffrn_reflns_limit_l_min -14
_diffrn_reflns_number 5926
_diffrn_reflns_theta_full 27.50
_diffrn_reflns_theta_max 27.50
_diffrn_reflns_theta_min 2.03
_exptl_absorpt_coefficient_mu 0.313
_exptl_absorpt_correction_type none
_exptl_crystal_colour colorless
_exptl_crystal_density_diffrn 1.374
_exptl_crystal_density_method 'not measured'
_exptl_crystal_description prism
_exptl_crystal_F_000 260
_exptl_crystal_size_max 0.32
_exptl_crystal_size_mid 0.20
_exptl_crystal_size_min 0.16
_refine_diff_density_max 0.269
_refine_diff_density_min -0.262
_refine_diff_density_rms 0.064
_refine_ls_extinction_method none
_refine_ls_goodness_of_fit_ref 1.122
_refine_ls_hydrogen_treatment mixed
_refine_ls_matrix_type full
_refine_ls_number_parameters 151
_refine_ls_number_reflns 2694
_refine_ls_number_restraints 0
_refine_ls_restrained_S_all 1.122
_refine_ls_R_factor_all 0.0407
_refine_ls_R_factor_gt 0.0352
_refine_ls_shift/su_max 0.001
_refine_ls_shift/su_mean 0.000
_refine_ls_structure_factor_coef Fsqd
_refine_ls_weighting_details 'calc w=1/[\s^2^(Fo^2^)+(0.0519P)^2^+0.1727P] where P=(Fo^2^+2Fc^2^)/3'
_refine_ls_weighting_scheme calc
_refine_ls_wR_factor_gt 0.0975
_refine_ls_wR_factor_ref 0.1075
_reflns_number_gt 2408
_reflns_number_total 2694
_reflns_threshold_expression I>2sigma(I)
_cod_data_source_file ol203118t_si_006.cif
_cod_data_source_block mmaj100503
_cod_depositor_comments
;
The following automatic conversions were performed:

'_symmetry_cell_setting' value 'Triclinic' changed to 'triclinic'
according to /home/saulius/struct/CIF-dictionaries/cif_core.dic
dictionary named 'cif_core.dic' version 2.4.1 from 2010-06-29.

Automatic conversion script
Id: cif_fix_values 1715 2011-07-08 13:25:40Z adriana 
;
_cod_original_cell_volume 591.39(4)
_cod_database_code 1503550

loop_
_symmetry_equiv_pos_as_xyz
'x, y, z'
'-x, -y, -z'

loop_
_atom_site_label
_atom_site_type_symbol
_atom_site_fract_x
_atom_site_fract_y
_atom_site_fract_z
_atom_site_U_iso_or_equiv
_atom_site_adp_type
_atom_site_occupancy
_atom_site_symmetry_multiplicity
_atom_site_calc_flag
_atom_site_refinement_flags
C1 C 0.64076(18) 0.91579(18) 0.74808(12) 0.0189(3) Uani 1 1 d .
H1 H 0.6065 0.8860 0.6512 0.023 Uiso 1 1 calc R
C2 C 0.45114(19) 0.85494(18) 0.80137(13) 0.0214(3) Uani 1 1 d .
H2 H 0.4818 0.8959 0.9001 0.026 Uiso 1 1 calc R
C3 C 0.3177(2) 0.9402(2) 0.77086(15) 0.0272(3) Uani 1 1 d .
H3A H 0.1948 0.8989 0.8053 0.033 Uiso 1 1 calc R
H3B H 0.2849 0.8989 0.6731 0.033 Uiso 1 1 calc R
C4 C 0.4167(2) 1.1495(2) 0.83503(15) 0.0282(3) Uani 1 1 d .
H4A H 0.4231 1.1903 0.9328 0.034 Uiso 1 1 calc R
H4B H 0.3350 1.2014 0.8033 0.034 Uiso 1 1 calc R
C5 C 0.6222(2) 1.22844(19) 0.80609(13) 0.0224(3) Uani 1 1 d .
C6 C 0.75362(19) 1.12831(18) 0.82043(12) 0.0191(3) Uani 1 1 d .
C7 C 0.9214(2) 1.1917(2) 0.74584(14) 0.0258(3) Uani 1 1 d .
H7A H 1.0214 1.3137 0.8038 0.031 Uiso 1 1 calc R
H7B H 0.9840 1.1021 0.7158 0.031 Uiso 1 1 calc R
C8 C 0.8219(2) 1.2018(2) 0.62610(15) 0.0296(3) Uani 1 1 d .
H8A H 0.9043 1.3114 0.6103 0.036 Uiso 1 1 calc R
H8B H 0.7976 1.0903 0.5444 0.036 Uiso 1 1 calc R
C9 C 0.6309(2) 1.21508(19) 0.66357(14) 0.0255(3) Uani 1 1 d .
C10 C 0.7173(3) 1.4361(2) 0.89539(15) 0.0335(4) Uani 1 1 d .
H10A H 0.6347 1.4972 0.8803 0.050 Uiso 1 1 calc R
H10B H 0.8461 1.4897 0.8733 0.050 Uiso 1 1 calc R
H10C H 0.7315 1.4533 0.9892 0.050 Uiso 1 1 calc R
C11 C 0.7693(2) 0.81570(19) 0.76121(14) 0.0238(3) Uani 1 1 d .
C12 C 0.7930(3) 0.6803(2) 0.63519(17) 0.0361(4) Uani 1 1 d .
H12A H 0.8900 0.6363 0.6557 0.054 Uiso 1 1 calc R
H12B H 0.8368 0.7403 0.5733 0.054 Uiso 1 1 calc R
H12C H 0.6678 0.5759 0.5941 0.054 Uiso 1 1 calc R
Cl1 Cl 0.32877(6) 0.60597(5) 0.72570(4) 0.03532(14) Uani 1 1 d .
O1 O 0.81547(15) 1.18259(14) 0.95814(9) 0.0239(2) Uani 1 1 d .
O2 O 0.50619(17) 1.21641(16) 0.59175(10) 0.0340(3) Uani 1 1 d .
O3 O 0.85036(16) 0.84688(15) 0.87012(11) 0.0315(3) Uani 1 1 d .
H1O H 0.866(3) 1.117(3) 0.964(2) 0.040(5) Uiso 1 1 d .

loop_
_atom_site_aniso_label
_atom_site_aniso_U_11
_atom_site_aniso_U_22
_atom_site_aniso_U_33
_atom_site_aniso_U_23
_atom_site_aniso_U_13
_atom_site_aniso_U_12
C1 0.0179(6) 0.0177(6) 0.0171(6) 0.0061(5) 0.0012(5) 0.0034(5)
C2 0.0201(6) 0.0190(6) 0.0192(6) 0.0064(5) 0.0020(5) 0.0024(5)
C3 0.0178(7) 0.0356(8) 0.0273(7) 0.0144(6) 0.0024(5) 0.0074(6)
C4 0.0276(8) 0.0341(8) 0.0286(7) 0.0141(6) 0.0051(6) 0.0169(6)
C5 0.0250(7) 0.0199(7) 0.0207(6) 0.0075(5) -0.0013(5) 0.0079(5)
C6 0.0187(6) 0.0176(6) 0.0173(6) 0.0060(5) -0.0014(5) 0.0041(5)
C7 0.0189(7) 0.0240(7) 0.0292(7) 0.0122(6) 0.0016(5) 0.0010(5)
C8 0.0303(8) 0.0284(8) 0.0262(7) 0.0148(6) 0.0040(6) 0.0031(6)
C9 0.0299(7) 0.0175(7) 0.0245(7) 0.0098(5) -0.0025(5) 0.0030(6)
C10 0.0445(9) 0.0215(7) 0.0303(7) 0.0052(6) -0.0036(7) 0.0140(7)
C11 0.0207(7) 0.0171(6) 0.0299(7) 0.0089(5) 0.0046(5) 0.0036(5)
C12 0.0376(9) 0.0273(8) 0.0385(9) 0.0051(7) 0.0098(7) 0.0153(7)
Cl1 0.0321(2) 0.0212(2) 0.0363(2) 0.00724(15) 0.00654(16) -0.00329(15)
O1 0.0275(5) 0.0220(5) 0.0186(5) 0.0055(4) -0.0049(4) 0.0086(4)
O2 0.0410(6) 0.0312(6) 0.0279(5) 0.0134(5) -0.0076(5) 0.0109(5)
O3 0.0322(6) 0.0290(6) 0.0349(6) 0.0131(5) -0.0012(4) 0.0134(5)

loop_
_atom_type_symbol
_atom_type_description
_atom_type_scat_dispersion_real
_atom_type_scat_dispersion_imag
_atom_type_scat_source
C C 0.0033 0.0016 'International Tables Vol C Tables 4.2.6.8 and 6.1.1.4'
H H 0.0000 0.0000 'International Tables Vol C Tables 4.2.6.8 and 6.1.1.4'
Cl Cl 0.1484 0.1585 'International Tables Vol C Tables 4.2.6.8 and 6.1.1.4'
O O 0.0106 0.0060 'International Tables Vol C Tables 4.2.6.8 and 6.1.1.4'

loop_
_geom_angle_atom_site_label_1
_geom_angle_atom_site_label_2
_geom_angle_atom_site_label_3
_geom_angle
C11 C1 C2 112.32(11)
C11 C1 C6 110.60(11)
C2 C1 C6 109.99(11)
C11 C1 H1 107.9
C2 C1 H1 107.9
C6 C1 H1 107.9
C3 C2 C1 110.38(11)
C3 C2 Cl1 109.43(10)
C1 C2 Cl1 109.87(9)
C3 C2 H2 109.0
C1 C2 H2 109.0
Cl1 C2 H2 109.0
C2 C3 C4 110.31(11)
C2 C3 H3A 109.6
C4 C3 H3A 109.6
C2 C3 H3B 109.6
C4 C3 H3B 109.6
H3A C3 H3B 108.1
C3 C4 C5 114.50(12)
C3 C4 H4A 108.6
C5 C4 H4A 108.6
C3 C4 H4B 108.6
C5 C4 H4B 108.6
H4A C4 H4B 107.6
C9 C5 C4 114.66(11)
C9 C5 C10 105.48(11)
C4 C5 C10 108.88(12)
C9 C5 C6 101.63(11)
C4 C5 C6 114.48(11)
C10 C5 C6 111.26(11)
O1 C6 C7 113.74(11)
O1 C6 C5 108.31(11)
C7 C6 C5 103.51(10)
O1 C6 C1 111.83(10)
C7 C6 C1 108.93(11)
C5 C6 C1 110.17(10)
C8 C7 C6 104.39(11)
C8 C7 H7A 110.9
C6 C7 H7A 110.9
C8 C7 H7B 110.9
C6 C7 H7B 110.9
H7A C7 H7B 108.9
C9 C8 C7 105.29(11)
C9 C8 H8A 110.7
C7 C8 H8A 110.7
C9 C8 H8B 110.7
C7 C8 H8B 110.7
H8A C8 H8B 108.8
O2 C9 C8 125.28(13)
O2 C9 C5 125.53(14)
C8 C9 C5 109.19(11)
C5 C10 H10A 109.5
C5 C10 H10B 109.5
H10A C10 H10B 109.5
C5 C10 H10C 109.5
H10A C10 H10C 109.5
H10B C10 H10C 109.5
O3 C11 C12 121.88(13)
O3 C11 C1 120.82(12)
C12 C11 C1 117.30(12)
C11 C12 H12A 109.5
C11 C12 H12B 109.5
H12A C12 H12B 109.5
C11 C12 H12C 109.5
H12A C12 H12C 109.5
H12B C12 H12C 109.5
C6 O1 H1O 107.1(15)

loop_
_geom_bond_atom_site_label_1
_geom_bond_atom_site_label_2
_geom_bond_distance
C1 C11 1.5244(19)
C1 C2 1.5252(18)
C1 C6 1.5593(18)
C1 H1 1.0000
C2 C3 1.517(2)
C2 Cl1 1.8146(14)
C2 H2 1.0000
C3 C4 1.524(2)
C3 H3A 0.9900
C3 H3B 0.9900
C4 C5 1.526(2)
C4 H4A 0.9900
C4 H4B 0.9900
C5 C9 1.5244(19)
C5 C10 1.544(2)
C5 C6 1.5459(18)
C6 O1 1.4174(15)
C6 C7 1.5456(19)
C7 C8 1.5375(19)
C7 H7A 0.9900
C7 H7B 0.9900
C8 C9 1.518(2)
C8 H8A 0.9900
C8 H8B 0.9900
C9 O2 1.2121(17)
C10 H10A 0.9800
C10 H10B 0.9800
C10 H10C 0.9800
C11 O3 1.2180(17)
C11 C12 1.498(2)
C12 H12A 0.9800
C12 H12B 0.9800
C12 H12C 0.9800
O1 H1O 0.79(2)

loop_
_geom_hbond_atom_site_label_D
_geom_hbond_atom_site_label_H
_geom_hbond_atom_site_label_A
_geom_hbond_distance_DH
_geom_hbond_distance_HA
_geom_hbond_distance_DA
_geom_hbond_angle_DHA
_geom_hbond_site_symmetry_A
O1 H1O O3 0.79(2) 2.10(2) 2.7626(15) 141(2) .
O1 H1O O3 0.79(2) 2.62(2) 3.2270(14) 135.0(19) 2_777

loop_
_geom_torsion_atom_site_label_1
_geom_torsion_atom_site_label_2
_geom_torsion_atom_site_label_3
_geom_torsion_atom_site_label_4
_geom_torsion
C11 C1 C2 C3 -173.03(11)
C6 C1 C2 C3 63.31(14)
C11 C1 C2 Cl1 -52.27(13)
C6 C1 C2 Cl1 -175.92(8)
C1 C2 C3 C4 -59.68(14)
Cl1 C2 C3 C4 179.29(9)
C2 C3 C4 C5 50.48(16)
C3 C4 C5 C9 71.70(15)
C3 C4 C5 C10 -170.44(11)
C3 C4 C5 C6 -45.21(16)
C9 C5 C6 O1 160.00(10)
C4 C5 C6 O1 -75.83(14)
C10 C5 C6 O1 48.14(15)
C9 C5 C6 C7 38.96(13)
C4 C5 C6 C7 163.13(11)
C10 C5 C6 C7 -72.91(13)
C9 C5 C6 C1 -77.39(12)
C4 C5 C6 C1 46.78(14)
C10 C5 C6 C1 170.75(11)
C11 C1 C6 O1 -59.68(14)
C2 C1 C6 O1 64.97(14)
C11 C1 C6 C7 66.91(13)
C2 C1 C6 C7 -168.45(10)
C11 C1 C6 C5 179.81(10)
C2 C1 C6 C5 -55.54(13)
O1 C6 C7 C8 -154.52(11)
C5 C6 C7 C8 -37.22(14)
C1 C6 C7 C8 80.00(13)
C6 C7 C8 C9 20.23(15)
C7 C8 C9 O2 -176.14(14)
C7 C8 C9 C5 4.45(15)
C4 C5 C9 O2 29.5(2)
C10 C5 C9 O2 -90.28(17)
C6 C5 C9 O2 153.54(14)
C4 C5 C9 C8 -151.10(12)
C10 C5 C9 C8 89.12(14)
C6 C5 C9 C8 -27.05(14)
C2 C1 C11 O3 -70.15(16)
C6 C1 C11 O3 53.16(17)
C2 C1 C11 C12 110.55(14)
C6 C1 C11 C12 -126.14(13)
